data_4089088
loop_
_publ_author_name
'Belyaev, Andrey'
'Dau, Thuy Minh'
'J\"anis, Janne'
'Grachova, Elena V.'
'Tunik, Sergey P.'
'Koshevoy, Igor O.'

_publ_section_title
;
 Low-Nuclearity Alkynyl d10Clusters Supported by Chelating Multidentate
 Phosphines
;
_journal_issue 21
_journal_name_full Organometallics
_journal_page_first 3763
_journal_paper_doi 10.1021/acs.organomet.6b00701
_journal_volume 35
_journal_year 2016
_chemical_formula_moiety 'C124 H94 Cu2 P8'
_chemical_formula_sum 'C124 H94 Cu2 P8'
_chemical_formula_weight 1958.85
_space_group_crystal_system orthorhombic
_space_group_IT_number 61
_space_group_name_Hall '-P 2ac 2ab'
_space_group_name_H-M_alt 'P b c a'
_atom_sites_solution_hydrogens geom
_audit_creation_method SHELXL-2014/7
_cell_angle_alpha 90
_cell_angle_beta 90
_cell_angle_gamma 90
_cell_formula_units_Z 4
_cell_length_a 15.435(12)
_cell_length_b 25.112(19)
_cell_length_c 25.700(19)
_cell_measurement_reflns_used 8954
_cell_measurement_temperature 120(2)
_cell_measurement_theta_max 25.99
_cell_measurement_theta_min 2.22
_cell_volume 9961(13)
_computing_cell_refinement 'SAINT (Bruker AXS, 2009)'
_computing_data_collection 'APEX2 (Bruker AXS, 2010)'
_computing_data_reduction 'SAINT (Bruker AXS, 2009)'
_computing_molecular_graphics 'Diamond v.3.2g (Brandenburg, 2011)'
_computing_publication_material 'SHELXL-2014 (Sheldrick, 2014)'
_computing_structure_refinement 'SHELXL-2014/7 (Sheldrick, 2014)'
_computing_structure_solution 'SHELXS-2014 (Sheldrick, 2014)'
_diffrn_ambient_temperature 120(2)
_diffrn_detector_area_resol_mean 16
_diffrn_measured_fraction_theta_full 1.000
_diffrn_measured_fraction_theta_max 1.000
_diffrn_measurement_device '62mm x 62mm CCD camera on \k-goniostat'
_diffrn_measurement_device_type 'Bruker KAPPA APEX II DUO CCD'
_diffrn_measurement_method '\f scans and \w scans with \k offset'
_diffrn_radiation_monochromator 'curved graphite crystal'
_diffrn_radiation_type MoK\a
_diffrn_radiation_wavelength 0.71073
_diffrn_reflns_av_R_equivalents 0.0741
_diffrn_reflns_av_unetI/netI 0.0460
_diffrn_reflns_Laue_measured_fraction_full 1.000
_diffrn_reflns_Laue_measured_fraction_max 1.000
_diffrn_reflns_limit_h_max 14
_diffrn_reflns_limit_h_min -19
_diffrn_reflns_limit_k_max 30
_diffrn_reflns_limit_k_min -30
_diffrn_reflns_limit_l_max 31
_diffrn_reflns_limit_l_min -31
_diffrn_reflns_number 66413
_diffrn_reflns_point_group_measured_fraction_full 1.000
_diffrn_reflns_point_group_measured_fraction_max 1.000
_diffrn_reflns_theta_full 25.242
_diffrn_reflns_theta_max 25.999
_diffrn_reflns_theta_min 1.740
_exptl_absorpt_coefficient_mu 0.607
_exptl_absorpt_correction_T_max 0.958
_exptl_absorpt_correction_T_min 0.919
_exptl_absorpt_correction_type numerical
_exptl_absorpt_process_details 'SADABS (Sheldrick, 2008)'
_exptl_crystal_colour yellow
_exptl_crystal_density_diffrn 1.306
_exptl_crystal_description block
_exptl_crystal_F_000 4064.0
_exptl_crystal_size_max 0.162
_exptl_crystal_size_mid 0.115
_exptl_crystal_size_min 0.070
_refine_diff_density_max 1.837
_refine_diff_density_min -0.422
_refine_diff_density_rms 0.078
_refine_ls_extinction_method none
_refine_ls_goodness_of_fit_ref 1.030
_refine_ls_hydrogen_treatment constr
_refine_ls_matrix_type full
_refine_ls_number_parameters 590
_refine_ls_number_reflns 9780
_refine_ls_number_restraints 48
_refine_ls_restrained_S_all 1.033
_refine_ls_R_factor_all 0.0754
_refine_ls_R_factor_gt 0.0479
_refine_ls_shift/su_max 0.001
_refine_ls_shift/su_mean 0.000
_refine_ls_structure_factor_coef Fsqd
_refine_ls_weighting_details 'w=1/[\s^2^(Fo^2^)+(0.0535P)^2^+17.3233P] where P=(Fo^2^+2Fc^2^)/3'
_refine_ls_weighting_scheme calc
_refine_ls_wR_factor_gt 0.1129
_refine_ls_wR_factor_ref 0.1261
_reflns_Friedel_coverage 0.000
_reflns_number_gt 7207
_reflns_number_total 9786
_reflns_threshold_expression 'I > 2\s(I)'
_cod_data_source_file om6b00701_si_002.cif
_cod_data_source_block 1
_cod_database_code 4089088
_shelx_shelxl_version_number 2014/7
_shelx_space_group_comment
;
The symmetry employed for this shelxl refinement is uniquely defined
by the following loop, which should always be used as a source of
symmetry information in preference to the above space-group names.
They are only intended as comments.
;
_shelx_estimated_absorpt_t_min 0.908
_shelx_estimated_absorpt_t_max 0.959

loop_
_space_group_symop_operation_xyz
'x, y, z'
'x+1/2, -y+1/2, -z'
'-x, y+1/2, -z+1/2'
'-x+1/2, -y, z+1/2'
'-x, -y, -z'
'-x-1/2, y-1/2, z'
'x, -y-1/2, z-1/2'
'x-1/2, y, -z-1/2'

loop_
_atom_site_label
_atom_site_type_symbol
_atom_site_fract_x
_atom_site_fract_y
_atom_site_fract_z
_atom_site_U_iso_or_equiv
_atom_site_adp_type
_atom_site_occupancy
_atom_site_site_symmetry_order
_atom_site_calc_flag
_atom_site_refinement_flags_posn
_atom_site_refinement_flags_adp
_atom_site_refinement_flags_occupancy
_atom_site_disorder_assembly
_atom_site_disorder_group
C1 C 0.2093(2) 0.08334(12) 0.39900(12) 0.0194(6) Uani 1 1 d . . . . .
C2 C 0.2807(7) 0.0683(4) 0.4049(4) 0.0194(6) Uani 0.439(3) 1 d . U P A 1
C3 C 0.3753(3) 0.0569(3) 0.4196(3) 0.0582(10) Uani 0.439(3) 1 d G . P A 1
C4 C 0.3979(4) 0.0415(3) 0.4698(3) 0.0582(10) Uani 0.439(3) 1 d G U P A 1
H4 H 0.3551 0.0406 0.4963 0.070 Uiso 0.439(3) 1 calc R U P A 1
C5 C 0.4829(4) 0.0275(3) 0.4810(2) 0.0582(10) Uani 0.439(3) 1 d G U P A 1
H5 H 0.4984 0.0169 0.5153 0.070 Uiso 0.439(3) 1 calc R U P A 1
C6 C 0.5455(3) 0.0288(3) 0.4421(3) 0.0582(10) Uani 0.439(3) 1 d G U P A 1
H6 H 0.6036 0.0192 0.4498 0.070 Uiso 0.439(3) 1 calc R U P A 1
C7 C 0.5229(4) 0.0442(3) 0.3920(2) 0.036(2) Uani 0.439(3) 1 d G . P A 1
H7 H 0.5657 0.0451 0.3654 0.043 Uiso 0.439(3) 1 calc R U P A 1
C8 C 0.4379(5) 0.0582(3) 0.3807(2) 0.029(3) Uani 0.439(3) 1 d G . P A 1
H8 H 0.4225 0.0688 0.3464 0.034 Uiso 0.439(3) 1 calc R U P A 1
C2A C 0.2805(5) 0.0812(3) 0.4129(3) 0.0194(6) Uani 0.561(3) 1 d . U P A 2
C4A C 0.5415(2) 0.0976(2) 0.4549(2) 0.0582(10) Uani 0.561(3) 1 d G U P A 2
H4A H 0.6003 0.1028 0.4646 0.070 Uiso 0.561(3) 1 calc R U P A 2
C6A C 0.4754(3) 0.1180(2) 0.48577(19) 0.0582(10) Uani 0.561(3) 1 d G U P A 2
H6A H 0.4891 0.1372 0.5166 0.070 Uiso 0.561(3) 1 calc R U P A 2
C5A C 0.3894(3) 0.1104(2) 0.4716(2) 0.0582(10) Uani 0.561(3) 1 d G U P A 2
H5A H 0.3443 0.1244 0.4927 0.070 Uiso 0.561(3) 1 calc R U P A 2
C3A C 0.3694(3) 0.0824(3) 0.4265(2) 0.0582(10) Uani 0.561(3) 1 d G . P A 2
C7A C 0.4354(4) 0.0619(2) 0.3957(2) 0.048(3) Uani 0.561(3) 1 d G . P A 2
H7A H 0.4218 0.0427 0.3649 0.058 Uiso 0.561(3) 1 calc R U P A 2
C8A C 0.5215(3) 0.0695(2) 0.4098(2) 0.049(2) Uani 0.561(3) 1 d G . P A 2
H8A H 0.5666 0.0555 0.3887 0.059 Uiso 0.561(3) 1 calc R U P A 2
C12 C 0.0796(2) -0.00785(12) 0.30833(13) 0.0205(7) Uani 1 1 d . . . . .
C13 C 0.1514(2) -0.03204(13) 0.33216(14) 0.0253(7) Uani 1 1 d . . . . .
H13 H 0.1615 -0.0272 0.3683 0.030 Uiso 1 1 calc R U . . .
C14 C 0.2076(2) -0.06306(14) 0.30287(15) 0.0304(8) Uani 1 1 d . . . . .
H14 H 0.2553 -0.0800 0.3193 0.036 Uiso 1 1 calc R U . . .
C15 C 0.1948(2) -0.06952(13) 0.25003(16) 0.0309(8) Uani 1 1 d . . . . .
H15 H 0.2330 -0.0913 0.2304 0.037 Uiso 1 1 calc R U . . .
C16 C 0.1261(2) -0.04407(14) 0.22575(15) 0.0314(8) Uani 1 1 d . . . . .
H16 H 0.1185 -0.0473 0.1892 0.038 Uiso 1 1 calc R U . . .
C17 C 0.0683(2) -0.01375(13) 0.25501(14) 0.0253(7) Uani 1 1 d . . . . .
H17 H 0.0207 0.0031 0.2383 0.030 Uiso 1 1 calc R U . . .
C18 C -0.0506(2) -0.01923(13) 0.38701(14) 0.0255(8) Uani 1 1 d . . . . .
C19 C -0.0724(2) -0.00847(16) 0.43876(15) 0.0375(9) Uani 1 1 d . . . . .
H19 H -0.0537 0.0237 0.4546 0.045 Uiso 1 1 calc R U . . .
C20 C -0.1216(3) -0.0449(2) 0.46709(19) 0.0557(14) Uani 1 1 d . . . . .
H20 H -0.1368 -0.0375 0.5022 0.067 Uiso 1 1 calc R U . . .
C21 C -0.1481(3) -0.0916(2) 0.4442(2) 0.0634(16) Uani 1 1 d . . . . .
H21 H -0.1830 -0.1158 0.4634 0.076 Uiso 1 1 calc R U . . .
C22 C -0.1249(3) -0.10386(17) 0.3940(2) 0.0549(14) Uani 1 1 d . . . . .
H22 H -0.1423 -0.1367 0.3789 0.066 Uiso 1 1 calc R U . . .
C23 C -0.0752(2) -0.06751(15) 0.36503(17) 0.0370(9) Uani 1 1 d . . . . .
H23 H -0.0584 -0.0759 0.3304 0.044 Uiso 1 1 calc R U . . .
C24 C -0.06872(19) 0.06041(12) 0.30481(12) 0.0163(6) Uani 1 1 d . . . . .
C25 C -0.1438(2) 0.03404(13) 0.28831(14) 0.0235(7) Uani 1 1 d . . . . .
H25 H -0.1576 0.0002 0.3026 0.028 Uiso 1 1 calc R U . . .
C26 C -0.1984(2) 0.05660(13) 0.25140(14) 0.0248(7) Uani 1 1 d . . . . .
H26 H -0.2490 0.0382 0.2405 0.030 Uiso 1 1 calc R U . . .
C27 C -0.1790(2) 0.10606(13) 0.23056(13) 0.0228(7) Uani 1 1 d . . . . .
H27 H -0.2155 0.1212 0.2047 0.027 Uiso 1 1 calc R U . . .
C28 C -0.1063(2) 0.13339(13) 0.24736(13) 0.0203(7) Uani 1 1 d . . . . .
H28 H -0.0942 0.1677 0.2335 0.024 Uiso 1 1 calc R U . . .
C29 C -0.05031(19) 0.11134(12) 0.28447(11) 0.0160(6) Uani 1 1 d . . . . .
C30 C 0.10506(18) 0.17336(12) 0.25811(11) 0.0153(6) Uani 1 1 d . . . . .
C31 C 0.10156(19) 0.14872(13) 0.20940(12) 0.0182(7) Uani 1 1 d . . . . .
H31 H 0.0594 0.1219 0.2031 0.022 Uiso 1 1 calc R U . . .
C32 C 0.1588(2) 0.16280(13) 0.17010(12) 0.0210(7) Uani 1 1 d . . . . .
H32 H 0.1567 0.1449 0.1375 0.025 Uiso 1 1 calc R U . . .
C33 C 0.2187(2) 0.20277(13) 0.17824(12) 0.0228(7) Uani 1 1 d . . . . .
H33 H 0.2568 0.2131 0.1510 0.027 Uiso 1 1 calc R U . . .
C34 C 0.2231(2) 0.22788(13) 0.22653(12) 0.0202(7) Uani 1 1 d . . . . .
H34 H 0.2646 0.2553 0.2319 0.024 Uiso 1 1 calc R U . . .
C35 C 0.16775(18) 0.21368(12) 0.26713(11) 0.0151(6) Uani 1 1 d . . . . .
C36 C -0.01666(18) 0.20818(12) 0.33718(12) 0.0158(6) Uani 1 1 d . . . . .
C37 C -0.04642(19) 0.24888(12) 0.30477(13) 0.0194(7) Uani 1 1 d . . . . .
H37 H -0.0359 0.2469 0.2684 0.023 Uiso 1 1 calc R U . . .
C38 C -0.0909(2) 0.29195(13) 0.32461(14) 0.0242(7) Uani 1 1 d . . . . .
H38 H -0.1097 0.3196 0.3021 0.029 Uiso 1 1 calc R U . . .
C39 C -0.1080(2) 0.29483(14) 0.37751(15) 0.0284(8) Uani 1 1 d . . . . .
H39 H -0.1399 0.3240 0.3912 0.034 Uiso 1 1 calc R U . . .
C40 C -0.0786(2) 0.25508(14) 0.41036(13) 0.0253(7) Uani 1 1 d . . . . .
H40 H -0.0906 0.2572 0.4466 0.030 Uiso 1 1 calc R U . . .
C41 C -0.03147(19) 0.21186(13) 0.39110(12) 0.0182(7) Uani 1 1 d . . . . .
C42 C 0.13865(19) 0.30738(12) 0.33183(13) 0.0194(7) Uani 1 1 d . . . . .
C43 C 0.1134(2) 0.33437(13) 0.28709(13) 0.0240(7) Uani 1 1 d . . . . .
H43 H 0.1210 0.3182 0.2540 0.029 Uiso 1 1 calc R U . . .
C44 C 0.0773(2) 0.38491(14) 0.29057(15) 0.0315(8) Uani 1 1 d . . . . .
H44 H 0.0597 0.4029 0.2598 0.038 Uiso 1 1 calc R U . . .
C45 C 0.0668(2) 0.40932(14) 0.33818(17) 0.0346(9) Uani 1 1 d . . . . .
H45 H 0.0423 0.4440 0.3402 0.042 Uiso 1 1 calc R U . . .
C46 C 0.0920(2) 0.38311(15) 0.38294(16) 0.0356(9) Uani 1 1 d . . . . .
H46 H 0.0853 0.3999 0.4158 0.043 Uiso 1 1 calc R U . . .
C47 C 0.1270(2) 0.33241(14) 0.38005(14) 0.0282(8) Uani 1 1 d . . . . .
H47 H 0.1433 0.3144 0.4111 0.034 Uiso 1 1 calc R U . . .
C48 C 0.29802(19) 0.25122(12) 0.33851(12) 0.0177(6) Uani 1 1 d . . . . .
C49 C 0.3479(2) 0.21154(13) 0.36196(12) 0.0210(7) Uani 1 1 d . . . . .
H49 H 0.3206 0.1801 0.3745 0.025 Uiso 1 1 calc R U . . .
C50 C 0.4370(2) 0.21745(14) 0.36715(13) 0.0264(8) Uani 1 1 d . . . . .
H50 H 0.4706 0.1899 0.3824 0.032 Uiso 1 1 calc R U . . .
C51 C 0.4766(2) 0.26361(15) 0.35000(13) 0.0274(8) Uani 1 1 d . . . . .
H51 H 0.5375 0.2676 0.3534 0.033 Uiso 1 1 calc R U . . .
C52 C 0.4281(2) 0.30383(14) 0.32795(13) 0.0271(8) Uani 1 1 d . . . . .
H52 H 0.4556 0.3357 0.3167 0.033 Uiso 1 1 calc R U . . .
C53 C 0.3388(2) 0.29777(13) 0.32208(13) 0.0229(7) Uani 1 1 d . . . . .
H53 H 0.3056 0.3255 0.3068 0.028 Uiso 1 1 calc R U . . .
C54 C 0.0860(2) 0.20285(13) 0.47627(12) 0.0223(7) Uani 1 1 d . . . . .
C55 C 0.1744(2) 0.19965(14) 0.46611(12) 0.0242(7) Uani 1 1 d . . . . .
H55 H 0.1952 0.1749 0.4411 0.029 Uiso 1 1 calc R U . . .
C56 C 0.2326(2) 0.23256(15) 0.49237(13) 0.0312(8) Uani 1 1 d . . . . .
H56 H 0.2928 0.2304 0.4849 0.037 Uiso 1 1 calc R U . . .
C57 C 0.2029(3) 0.26818(16) 0.52908(15) 0.0379(9) Uani 1 1 d . . . . .
H57 H 0.2425 0.2907 0.5468 0.046 Uiso 1 1 calc R U . . .
C58 C 0.1162(3) 0.27096(17) 0.53985(15) 0.0411(10) Uani 1 1 d . . . . .
H58 H 0.0961 0.2951 0.5656 0.049 Uiso 1 1 calc R U . . .
C59 C 0.0569(2) 0.23895(16) 0.51365(14) 0.0353(9) Uani 1 1 d . . . . .
H59 H -0.0032 0.2417 0.5212 0.042 Uiso 1 1 calc R U . . .
C60 C -0.0776(2) 0.14031(13) 0.47226(13) 0.0250(7) Uani 1 1 d . . . . .
C61 C -0.0799(3) 0.13766(16) 0.52609(14) 0.0364(9) Uani 1 1 d . . . . .
H61 H -0.0330 0.1512 0.5460 0.044 Uiso 1 1 calc R U . . .
C62 C -0.1514(3) 0.11501(18) 0.55104(18) 0.0497(12) Uani 1 1 d . . . . .
H62 H -0.1535 0.1139 0.5880 0.060 Uiso 1 1 calc R U . . .
C63 C -0.2193(3) 0.09410(18) 0.5222(2) 0.0531(12) Uani 1 1 d . . . . .
H63 H -0.2675 0.0784 0.5394 0.064 Uiso 1 1 calc R U . . .
C64 C -0.2166(3) 0.09612(17) 0.46861(19) 0.0462(11) Uani 1 1 d . . . . .
H64 H -0.2626 0.0814 0.4487 0.055 Uiso 1 1 calc R U . . .
C65 C -0.1464(2) 0.11981(15) 0.44361(15) 0.0320(8) Uani 1 1 d . . . . .
H65 H -0.1456 0.1220 0.4067 0.038 Uiso 1 1 calc R U . . .
P1 P 0.00962(5) 0.03188(3) 0.35105(3) 0.01793(18) Uani 1 1 d . . . . .
P2 P 0.04066(5) 0.14880(3) 0.31305(3) 0.01394(17) Uani 1 1 d . . . . .
P3 P 0.18068(5) 0.23902(3) 0.33421(3) 0.01582(17) Uani 1 1 d . . . . .
P4 P 0.01693(5) 0.16123(3) 0.43450(3) 0.01903(18) Uani 1 1 d . . . . .
Cu1 Cu 0.08694(2) 0.10119(2) 0.38338(2) 0.01832(11) Uani 1 1 d . . . . .

loop_
_atom_site_aniso_label
_atom_site_aniso_U_11
_atom_site_aniso_U_22
_atom_site_aniso_U_33
_atom_site_aniso_U_23
_atom_site_aniso_U_13
_atom_site_aniso_U_12
C1 0.0262(12) 0.0187(15) 0.0135(13) -0.0001(11) -0.0013(10) -0.0080(12)
C2 0.0262(12) 0.0187(15) 0.0135(13) -0.0001(11) -0.0013(10) -0.0080(12)
C3 0.0394(15) 0.078(2) 0.0572(19) 0.0262(18) -0.0153(14) -0.0091(16)
C4 0.0394(15) 0.078(2) 0.0572(19) 0.0262(18) -0.0153(14) -0.0091(16)
C5 0.0394(15) 0.078(2) 0.0572(19) 0.0262(18) -0.0153(14) -0.0091(16)
C6 0.0394(15) 0.078(2) 0.0572(19) 0.0262(18) -0.0153(14) -0.0091(16)
C7 0.025(5) 0.023(5) 0.060(7) -0.003(5) -0.002(4) -0.004(4)
C8 0.018(6) 0.021(6) 0.047(6) 0.005(4) -0.008(4) 0.003(4)
C2A 0.0262(12) 0.0187(15) 0.0135(13) -0.0001(11) -0.0013(10) -0.0080(12)
C4A 0.0394(15) 0.078(2) 0.0572(19) 0.0262(18) -0.0153(14) -0.0091(16)
C6A 0.0394(15) 0.078(2) 0.0572(19) 0.0262(18) -0.0153(14) -0.0091(16)
C5A 0.0394(15) 0.078(2) 0.0572(19) 0.0262(18) -0.0153(14) -0.0091(16)
C3A 0.0394(15) 0.078(2) 0.0572(19) 0.0262(18) -0.0153(14) -0.0091(16)
C7A 0.040(7) 0.054(7) 0.050(5) 0.014(5) 0.002(4) 0.012(5)
C8A 0.027(4) 0.053(6) 0.068(6) 0.020(5) 0.011(4) 0.004(4)
C12 0.0163(15) 0.0162(15) 0.0289(17) 0.0033(13) 0.0045(13) -0.0034(13)
C13 0.0264(18) 0.0208(17) 0.0288(18) 0.0056(14) 0.0011(15) 0.0021(14)
C14 0.0233(18) 0.0203(18) 0.048(2) 0.0060(16) 0.0014(16) 0.0021(14)
C15 0.0221(18) 0.0194(17) 0.051(2) -0.0066(17) 0.0104(16) -0.0018(14)
C16 0.0282(19) 0.031(2) 0.035(2) -0.0097(16) 0.0027(16) -0.0053(16)
C17 0.0195(17) 0.0243(17) 0.0320(19) -0.0037(15) -0.0046(14) 0.0006(14)
C18 0.0207(16) 0.0237(18) 0.0321(19) 0.0134(15) 0.0029(14) 0.0026(14)
C19 0.039(2) 0.039(2) 0.034(2) 0.0150(18) 0.0085(17) 0.0084(18)
C20 0.052(3) 0.062(3) 0.053(3) 0.040(3) 0.026(2) 0.019(2)
C21 0.037(2) 0.053(3) 0.100(4) 0.052(3) 0.027(3) 0.006(2)
C22 0.036(2) 0.031(2) 0.098(4) 0.029(3) 0.006(2) -0.0066(19)
C23 0.032(2) 0.026(2) 0.053(3) 0.0123(18) 0.0008(18) -0.0024(16)
C24 0.0159(15) 0.0165(15) 0.0164(15) -0.0004(12) 0.0014(12) 0.0005(12)
C25 0.0222(17) 0.0144(15) 0.0339(19) 0.0008(14) -0.0013(14) -0.0057(13)
C26 0.0167(16) 0.0221(17) 0.0358(19) -0.0039(15) -0.0041(14) -0.0046(13)
C27 0.0203(16) 0.0230(17) 0.0251(17) -0.0001(14) -0.0078(13) 0.0007(14)
C28 0.0211(16) 0.0179(16) 0.0219(16) 0.0017(13) -0.0014(13) -0.0053(13)
C29 0.0138(14) 0.0189(16) 0.0153(15) -0.0009(12) 0.0007(12) -0.0029(12)
C30 0.0139(14) 0.0197(15) 0.0124(14) 0.0040(12) -0.0007(11) 0.0011(12)
C31 0.0181(16) 0.0212(16) 0.0153(15) -0.0010(13) -0.0030(12) -0.0012(13)
C32 0.0222(17) 0.0279(18) 0.0130(15) -0.0017(13) -0.0008(13) 0.0014(14)
C33 0.0191(16) 0.0309(18) 0.0183(16) 0.0025(14) 0.0047(13) -0.0025(14)
C34 0.0165(15) 0.0251(17) 0.0190(16) 0.0035(13) -0.0011(13) -0.0053(13)
C35 0.0132(14) 0.0172(15) 0.0148(15) 0.0015(12) -0.0024(12) 0.0008(12)
C36 0.0101(14) 0.0174(15) 0.0200(16) -0.0011(12) -0.0017(12) -0.0048(12)
C37 0.0142(15) 0.0223(16) 0.0217(17) 0.0005(13) -0.0024(12) -0.0063(13)
C38 0.0146(16) 0.0189(16) 0.039(2) 0.0000(15) -0.0063(14) -0.0023(13)
C39 0.0180(17) 0.0250(18) 0.042(2) -0.0102(16) 0.0006(15) 0.0044(14)
C40 0.0206(17) 0.0299(19) 0.0254(18) -0.0067(15) 0.0018(14) -0.0016(14)
C41 0.0122(15) 0.0228(17) 0.0197(16) -0.0023(13) 0.0009(12) -0.0049(12)
C42 0.0114(15) 0.0181(16) 0.0286(17) -0.0006(14) -0.0029(13) -0.0041(12)
C43 0.0198(16) 0.0239(18) 0.0282(18) 0.0023(15) -0.0018(14) -0.0035(14)
C44 0.0294(19) 0.0230(18) 0.042(2) 0.0069(16) -0.0070(16) -0.0002(15)
C45 0.0241(19) 0.0220(19) 0.058(3) -0.0045(18) -0.0075(17) 0.0049(15)
C46 0.030(2) 0.034(2) 0.043(2) -0.0151(18) -0.0023(17) 0.0076(16)
C47 0.0240(18) 0.032(2) 0.0287(19) -0.0037(16) -0.0021(15) 0.0056(15)
C48 0.0158(15) 0.0206(16) 0.0167(15) -0.0046(13) 0.0002(12) -0.0002(12)
C49 0.0233(17) 0.0220(17) 0.0177(16) -0.0020(13) 0.0009(13) 0.0009(14)
C50 0.0207(17) 0.033(2) 0.0258(18) -0.0051(15) -0.0039(14) 0.0043(15)
C51 0.0138(16) 0.041(2) 0.0278(19) -0.0096(16) -0.0027(14) -0.0024(15)
C52 0.0220(17) 0.0297(19) 0.0298(19) -0.0037(15) 0.0012(14) -0.0100(15)
C53 0.0197(17) 0.0213(17) 0.0279(18) -0.0013(14) -0.0026(14) -0.0015(13)
C54 0.0279(17) 0.0256(17) 0.0136(15) 0.0016(13) -0.0015(13) -0.0034(14)
C55 0.0275(18) 0.0300(19) 0.0151(16) 0.0018(14) -0.0015(13) -0.0030(15)
C56 0.0278(19) 0.042(2) 0.0244(19) 0.0015(16) -0.0020(15) -0.0079(16)
C57 0.041(2) 0.044(2) 0.029(2) -0.0085(18) -0.0052(17) -0.0171(18)
C58 0.045(2) 0.048(3) 0.031(2) -0.0196(19) 0.0022(18) -0.0096(19)
C59 0.0295(19) 0.048(2) 0.029(2) -0.0112(18) 0.0039(16) -0.0049(18)
C60 0.0235(17) 0.0250(18) 0.0266(18) 0.0020(14) 0.0074(14) 0.0008(14)
C61 0.042(2) 0.042(2) 0.0254(19) 0.0031(17) 0.0102(17) -0.0037(18)
C62 0.063(3) 0.048(3) 0.038(2) 0.010(2) 0.026(2) -0.003(2)
C63 0.042(3) 0.049(3) 0.069(3) 0.012(2) 0.030(2) -0.006(2)
C64 0.027(2) 0.045(3) 0.067(3) 0.003(2) 0.009(2) -0.0092(18)
C65 0.0240(18) 0.035(2) 0.038(2) 0.0014(17) 0.0044(16) -0.0026(15)
P1 0.0186(4) 0.0158(4) 0.0193(4) 0.0043(3) 0.0007(3) -0.0008(3)
P2 0.0135(4) 0.0154(4) 0.0129(4) 0.0016(3) -0.0002(3) -0.0023(3)
P3 0.0140(4) 0.0172(4) 0.0162(4) -0.0002(3) -0.0015(3) -0.0016(3)
P4 0.0181(4) 0.0260(4) 0.0130(4) -0.0007(3) 0.0016(3) -0.0031(3)
Cu1 0.0190(2) 0.0211(2) 0.01487(19) 0.00206(16) -0.00116(15) -0.00066(16)

loop_
_atom_type_symbol
_atom_type_description
_atom_type_scat_dispersion_real
_atom_type_scat_dispersion_imag
_atom_type_scat_source
C C 0.0033 0.0016 'International Tables Vol C Tables 4.2.6.8 and 6.1.1.4'
H H 0.0000 0.0000 'International Tables Vol C Tables 4.2.6.8 and 6.1.1.4'
P P 0.1023 0.0942 'International Tables Vol C Tables 4.2.6.8 and 6.1.1.4'
Cu Cu 0.3201 1.2651 'International Tables Vol C Tables 4.2.6.8 and 6.1.1.4'

loop_
_geom_angle_atom_site_label_1
_geom_angle_atom_site_label_2
_geom_angle_atom_site_label_3
_geom_angle
_geom_angle_site_symmetry_1
_geom_angle_site_symmetry_3
C2A C1 Cu1 168.0(4) . .
C2 C1 Cu1 173.0(5) . .
C1 C2 C3 169.7(8) . .
C4 C3 C8 120.0 . .
C4 C3 C2 121.2(6) . .
C8 C3 C2 118.7(6) . .
C5 C4 C3 120.0 . .
C5 C4 H4 120.0 . .
C3 C4 H4 120.0 . .
C4 C5 C6 120.0 . .
C4 C5 C5 126.4(7) . 5_656
C6 C5 C5 102.1(8) . 5_656
C4 C5 H5 120.0 . .
C6 C5 H5 120.0 . .
C5 C5 H5 36.6 5_656 .
C7 C6 C5 120.0 . .
C7 C6 H6 120.0 . .
C5 C6 H6 120.0 . .
C6 C7 C8 120.0 . .
C6 C7 H7 120.0 . .
C8 C7 H7 120.0 . .
C7 C8 C3 120.0 . .
C7 C8 H8 120.0 . .
C3 C8 H8 120.0 . .
C1 C2A C3A 174.6(8) . .
C6A C4A C8A 120.0 . .
C6A C4A H4A 120.0 . .
C8A C4A H4A 120.0 . .
C4A C6A C5A 120.0 . .
C4A C6A H6A 120.0 . .
C5A C6A H6A 120.0 . .
C6A C5A C3A 120.0 . .
C6A C5A H5A 120.0 . .
C3A C5A H5A 120.0 . .
C5A C3A C7A 120.0 . .
C5A C3A C2A 115.6(5) . .
C7A C3A C2A 124.2(5) . .
C8A C7A C3A 120.0 . .
C8A C7A H7A 120.0 . .
C3A C7A H7A 120.0 . .
C7A C8A C4A 120.0 . .
C7A C8A H8A 120.0 . .
C4A C8A H8A 120.0 . .
C17 C12 C13 118.9(3) . .
C17 C12 P1 125.1(3) . .
C13 C12 P1 116.0(3) . .
C14 C13 C12 120.0(3) . .
C14 C13 H13 120.0 . .
C12 C13 H13 120.0 . .
C15 C14 C13 120.6(3) . .
C15 C14 H14 119.7 . .
C13 C14 H14 119.7 . .
C14 C15 C16 119.8(3) . .
C14 C15 H15 120.1 . .
C16 C15 H15 120.1 . .
C15 C16 C17 119.9(4) . .
C15 C16 H16 120.0 . .
C17 C16 H16 120.0 . .
C12 C17 C16 120.7(3) . .
C12 C17 H17 119.7 . .
C16 C17 H17 119.7 . .
C23 C18 C19 119.3(3) . .
C23 C18 P1 122.9(3) . .
C19 C18 P1 117.8(3) . .
C20 C19 C18 120.0(4) . .
C20 C19 H19 120.0 . .
C18 C19 H19 120.0 . .
C21 C20 C19 119.9(5) . .
C21 C20 H20 120.0 . .
C19 C20 H20 120.0 . .
C20 C21 C22 121.0(4) . .
C20 C21 H21 119.5 . .
C22 C21 H21 119.5 . .
C21 C22 C23 119.6(5) . .
C21 C22 H22 120.2 . .
C23 C22 H22 120.2 . .
C18 C23 C22 120.0(4) . .
C18 C23 H23 120.0 . .
C22 C23 H23 120.0 . .
C25 C24 C29 118.9(3) . .
C25 C24 P1 123.7(2) . .
C29 C24 P1 117.4(2) . .
C26 C25 C24 121.1(3) . .
C26 C25 H25 119.5 . .
C24 C25 H25 119.5 . .
C27 C26 C25 119.8(3) . .
C27 C26 H26 120.1 . .
C25 C26 H26 120.1 . .
C28 C27 C26 120.0(3) . .
C28 C27 H27 120.0 . .
C26 C27 H27 120.0 . .
C27 C28 C29 121.1(3) . .
C27 C28 H28 119.5 . .
C29 C28 H28 119.5 . .
C28 C29 C24 119.1(3) . .
C28 C29 P2 122.7(2) . .
C24 C29 P2 117.9(2) . .
C31 C30 C35 119.2(3) . .
C31 C30 P2 121.3(2) . .
C35 C30 P2 118.9(2) . .
C32 C31 C30 121.0(3) . .
C32 C31 H31 119.5 . .
C30 C31 H31 119.5 . .
C33 C32 C31 120.1(3) . .
C33 C32 H32 120.0 . .
C31 C32 H32 120.0 . .
C32 C33 C34 119.7(3) . .
C32 C33 H33 120.1 . .
C34 C33 H33 120.1 . .
C33 C34 C35 121.4(3) . .
C33 C34 H34 119.3 . .
C35 C34 H34 119.3 . .
C34 C35 C30 118.5(3) . .
C34 C35 P3 122.9(2) . .
C30 C35 P3 118.1(2) . .
C37 C36 C41 119.1(3) . .
C37 C36 P2 123.4(2) . .
C41 C36 P2 117.6(2) . .
C38 C37 C36 121.2(3) . .
C38 C37 H37 119.4 . .
C36 C37 H37 119.4 . .
C37 C38 C39 119.9(3) . .
C37 C38 H38 120.1 . .
C39 C38 H38 120.1 . .
C40 C39 C38 119.9(3) . .
C40 C39 H39 120.1 . .
C38 C39 H39 120.1 . .
C39 C40 C41 121.0(3) . .
C39 C40 H40 119.5 . .
C41 C40 H40 119.5 . .
C40 C41 C36 119.0(3) . .
C40 C41 P4 122.1(3) . .
C36 C41 P4 118.9(2) . .
C43 C42 C47 118.5(3) . .
C43 C42 P3 125.6(3) . .
C47 C42 P3 115.8(3) . .
C44 C43 C42 120.3(3) . .
C44 C43 H43 119.9 . .
C42 C43 H43 119.9 . .
C45 C44 C43 120.7(3) . .
C45 C44 H44 119.6 . .
C43 C44 H44 119.6 . .
C44 C45 C46 119.6(3) . .
C44 C45 H45 120.2 . .
C46 C45 H45 120.2 . .
C45 C46 C47 120.2(4) . .
C45 C46 H46 119.9 . .
C47 C46 H46 119.9 . .
C46 C47 C42 120.6(3) . .
C46 C47 H47 119.7 . .
C42 C47 H47 119.7 . .
C53 C48 C49 118.8(3) . .
C53 C48 P3 124.5(2) . .
C49 C48 P3 116.7(2) . .
C50 C49 C48 120.7(3) . .
C50 C49 H49 119.6 . .
C48 C49 H49 119.6 . .
C51 C50 C49 119.8(3) . .
C51 C50 H50 120.1 . .
C49 C50 H50 120.1 . .
C52 C51 C50 120.4(3) . .
C52 C51 H51 119.8 . .
C50 C51 H51 119.8 . .
C51 C52 C53 120.0(3) . .
C51 C52 H52 120.0 . .
C53 C52 H52 120.0 . .
C48 C53 C52 120.3(3) . .
C48 C53 H53 119.8 . .
C52 C53 H53 119.8 . .
C55 C54 C59 118.8(3) . .
C55 C54 P4 115.2(2) . .
C59 C54 P4 125.8(3) . .
C54 C55 C56 120.4(3) . .
C54 C55 H55 119.8 . .
C56 C55 H55 119.8 . .
C57 C56 C55 120.1(3) . .
C57 C56 H56 120.0 . .
C55 C56 H56 120.0 . .
C58 C57 C56 119.8(3) . .
C58 C57 H57 120.1 . .
C56 C57 H57 120.1 . .
C57 C58 C59 121.0(4) . .
C57 C58 H58 119.5 . .
C59 C58 H58 119.5 . .
C58 C59 C54 119.8(3) . .
C58 C59 H59 120.1 . .
C54 C59 H59 120.1 . .
C61 C60 C65 119.4(3) . .
C61 C60 P4 124.4(3) . .
C65 C60 P4 115.8(3) . .
C60 C61 C62 119.9(4) . .
C60 C61 H61 120.0 . .
C62 C61 H61 120.0 . .
C63 C62 C61 120.4(4) . .
C63 C62 H62 119.8 . .
C61 C62 H62 119.8 . .
C64 C63 C62 119.8(4) . .
C64 C63 H63 120.1 . .
C62 C63 H63 120.1 . .
C63 C64 C65 120.0(4) . .
C63 C64 H64 120.0 . .
C65 C64 H64 120.0 . .
C60 C65 C64 120.5(4) . .
C60 C65 H65 119.7 . .
C64 C65 H65 119.7 . .
C18 P1 C12 102.67(16) . .
C18 P1 C24 105.35(15) . .
C12 P1 C24 102.24(15) . .
C18 P1 Cu1 128.24(13) . .
C12 P1 Cu1 109.07(11) . .
C24 P1 Cu1 106.47(11) . .
C30 P2 C36 104.32(14) . .
C30 P2 C29 106.13(14) . .
C36 P2 C29 100.46(14) . .
C30 P2 Cu1 128.06(10) . .
C36 P2 Cu1 107.94(11) . .
C29 P2 Cu1 106.67(11) . .
C42 P3 C48 101.19(14) . .
C42 P3 C35 104.64(14) . .
C48 P3 C35 102.69(13) . .
C60 P4 C54 108.40(16) . .
C60 P4 C41 101.27(15) . .
C54 P4 C41 101.27(15) . .
C60 P4 Cu1 119.69(12) . .
C54 P4 Cu1 116.04(12) . .
C41 P4 Cu1 107.42(11) . .
C1 Cu1 P1 113.70(10) . .
C1 Cu1 P4 119.07(10) . .
P1 Cu1 P4 118.07(6) . .
C1 Cu1 P2 125.26(9) . .
P1 Cu1 P2 86.97(5) . .
P4 Cu1 P2 87.79(6) . .

loop_
_geom_bond_atom_site_label_1
_geom_bond_atom_site_label_2
_geom_bond_distance
_geom_bond_site_symmetry_2
C1 C2A 1.158(9) .
C1 C2 1.175(11) .
C1 Cu1 1.982(4) .
C2 C3 1.536(12) .
C3 C4 1.3900 .
C3 C8 1.3900 .
C4 C5 1.3900 .
C4 H4 0.9500 .
C5 C6 1.3900 .
C5 C5 1.770(12) 5_656
C5 H5 0.9500 .
C6 C7 1.3900 .
C6 H6 0.9500 .
C7 C8 1.3900 .
C7 H7 0.9500 .
C8 H8 0.9500 .
C2A C3A 1.416(9) .
C4A C6A 1.3900 .
C4A C8A 1.3900 .
C4A H4A 0.9500 .
C6A C5A 1.3900 .
C6A H6A 0.9500 .
C5A C3A 1.3900 .
C5A H5A 0.9500 .
C3A C7A 1.3900 .
C7A C8A 1.3900 .
C7A H7A 0.9500 .
C8A H8A 0.9500 .
C12 C17 1.389(5) .
C12 C13 1.404(5) .
C12 P1 1.835(3) .
C13 C14 1.388(5) .
C13 H13 0.9500 .
C14 C15 1.382(5) .
C14 H14 0.9500 .
C15 C16 1.386(5) .
C15 H15 0.9500 .
C16 C17 1.393(5) .
C16 H16 0.9500 .
C17 H17 0.9500 .
C18 C23 1.390(5) .
C18 C19 1.398(5) .
C18 P1 1.835(3) .
C19 C20 1.394(6) .
C19 H19 0.9500 .
C20 C21 1.374(8) .
C20 H20 0.9500 .
C21 C22 1.375(8) .
C21 H21 0.9500 .
C22 C23 1.405(6) .
C22 H22 0.9500 .
C23 H23 0.9500 .
C24 C25 1.400(4) .
C24 C29 1.411(4) .
C24 P1 1.841(3) .
C25 C26 1.390(5) .
C25 H25 0.9500 .
C26 C27 1.386(5) .
C26 H26 0.9500 .
C27 C28 1.384(4) .
C27 H27 0.9500 .
C28 C29 1.401(4) .
C28 H28 0.9500 .
C29 P2 1.843(3) .
C30 C31 1.397(4) .
C30 C35 1.420(4) .
C30 P2 1.834(3) .
C31 C32 1.387(4) .
C31 H31 0.9500 .
C32 C33 1.381(5) .
C32 H32 0.9500 .
C33 C34 1.394(4) .
C33 H33 0.9500 .
C34 C35 1.395(4) .
C34 H34 0.9500 .
C35 P3 1.848(3) .
C36 C37 1.396(4) .
C36 C41 1.408(4) .
C36 P2 1.841(3) .
C37 C38 1.379(5) .
C37 H37 0.9500 .
C38 C39 1.387(5) .
C38 H38 0.9500 .
C39 C40 1.384(5) .
C39 H39 0.9500 .
C40 C41 1.397(5) .
C40 H40 0.9500 .
C41 P4 1.849(3) .
C42 C43 1.390(5) .
C42 C47 1.401(5) .
C42 P3 1.836(3) .
C43 C44 1.389(5) .
C43 H43 0.9500 .
C44 C45 1.378(6) .
C44 H44 0.9500 .
C45 C46 1.381(6) .
C45 H45 0.9500 .
C46 C47 1.385(5) .
C46 H46 0.9500 .
C47 H47 0.9500 .
C48 C53 1.393(5) .
C48 C49 1.396(4) .
C48 P3 1.840(3) .
C49 C50 1.391(5) .
C49 H49 0.9500 .
C50 C51 1.382(5) .
C50 H50 0.9500 .
C51 C52 1.379(5) .
C51 H51 0.9500 .
C52 C53 1.396(5) .
C52 H52 0.9500 .
C53 H53 0.9500 .
C54 C55 1.391(5) .
C54 C59 1.395(5) .
C54 P4 1.839(3) .
C55 C56 1.395(5) .
C55 H55 0.9500 .
C56 C57 1.378(5) .
C56 H56 0.9500 .
C57 C58 1.369(6) .
C57 H57 0.9500 .
C58 C59 1.391(5) .
C58 H58 0.9500 .
C59 H59 0.9500 .
C60 C61 1.385(5) .
C60 C65 1.392(5) .
C60 P4 1.829(3) .
C61 C62 1.397(5) .
C61 H61 0.9500 .
C62 C63 1.386(7) .
C62 H62 0.9500 .
C63 C64 1.380(7) .
C63 H63 0.9500 .
C64 C65 1.392(5) .
C64 H64 0.9500 .
C65 H65 0.9500 .
P1 Cu1 2.2682(14) .
P2 Cu1 2.2818(14) .
P4 Cu1 2.2730(13) .

loop_
_geom_torsion_atom_site_label_1
_geom_torsion_atom_site_label_2
_geom_torsion_atom_site_label_3
_geom_torsion_atom_site_label_4
_geom_torsion
_geom_torsion_site_symmetry_1
_geom_torsion_site_symmetry_4
C1 C2 C3 C4 65(6) . .
C1 C2 C3 C8 -120(5) . .
C8 C3 C4 C5 0.0 . .
C2 C3 C4 C5 175.0(8) . .
C3 C4 C5 C6 0.0 . .
C3 C4 C5 C5 -136.5(12) . 5_656
C4 C5 C6 C7 0.0 . .
C5 C5 C6 C7 145.5(9) 5_656 .
C5 C6 C7 C8 0.0 . .
C6 C7 C8 C3 0.0 . .
C4 C3 C8 C7 0.0 . .
C2 C3 C8 C7 -175.1(7) . .
C8A C4A C6A C5A 0.0 . .
C4A C6A C5A C3A 0.0 . .
C6A C5A C3A C7A 0.0 . .
C6A C5A C3A C2A -174.2(6) . .
C5A C3A C7A C8A 0.0 . .
C2A C3A C7A C8A 173.7(7) . .
C3A C7A C8A C4A 0.0 . .
C6A C4A C8A C7A 0.0 . .
C17 C12 C13 C14 -2.7(5) . .
P1 C12 C13 C14 179.7(3) . .
C12 C13 C14 C15 1.4(5) . .
C13 C14 C15 C16 1.1(5) . .
C14 C15 C16 C17 -2.5(5) . .
C13 C12 C17 C16 1.4(5) . .
P1 C12 C17 C16 178.8(3) . .
C15 C16 C17 C12 1.2(5) . .
C23 C18 C19 C20 -2.8(5) . .
P1 C18 C19 C20 177.0(3) . .
C18 C19 C20 C21 0.5(6) . .
C19 C20 C21 C22 1.8(7) . .
C20 C21 C22 C23 -1.7(7) . .
C19 C18 C23 C22 3.0(5) . .
P1 C18 C23 C22 -176.9(3) . .
C21 C22 C23 C18 -0.7(6) . .
C29 C24 C25 C26 1.8(5) . .
P1 C24 C25 C26 -176.9(3) . .
C24 C25 C26 C27 -0.2(5) . .
C25 C26 C27 C28 -1.5(5) . .
C26 C27 C28 C29 1.6(5) . .
C27 C28 C29 C24 0.1(5) . .
C27 C28 C29 P2 -173.5(2) . .
C25 C24 C29 C28 -1.7(4) . .
P1 C24 C29 C28 177.1(2) . .
C25 C24 C29 P2 172.1(2) . .
P1 C24 C29 P2 -9.0(3) . .
C35 C30 C31 C32 0.5(4) . .
P2 C30 C31 C32 -171.2(2) . .
C30 C31 C32 C33 -1.9(5) . .
C31 C32 C33 C34 1.7(5) . .
C32 C33 C34 C35 -0.2(5) . .
C33 C34 C35 C30 -1.1(5) . .
C33 C34 C35 P3 171.3(2) . .
C31 C30 C35 C34 1.0(4) . .
P2 C30 C35 C34 172.9(2) . .
C31 C30 C35 P3 -171.9(2) . .
P2 C30 C35 P3 0.1(3) . .
C41 C36 C37 C38 -0.9(4) . .
P2 C36 C37 C38 178.4(2) . .
C36 C37 C38 C39 -1.2(5) . .
C37 C38 C39 C40 1.6(5) . .
C38 C39 C40 C41 0.1(5) . .
C39 C40 C41 C36 -2.2(5) . .
C39 C40 C41 P4 174.6(2) . .
C37 C36 C41 C40 2.6(4) . .
P2 C36 C41 C40 -176.8(2) . .
C37 C36 C41 P4 -174.3(2) . .
P2 C36 C41 P4 6.4(3) . .
C47 C42 C43 C44 -0.2(5) . .
P3 C42 C43 C44 175.8(3) . .
C42 C43 C44 C45 0.7(5) . .
C43 C44 C45 C46 -0.3(5) . .
C44 C45 C46 C47 -0.5(6) . .
C45 C46 C47 C42 1.0(5) . .
C43 C42 C47 C46 -0.6(5) . .
P3 C42 C47 C46 -177.1(3) . .
C53 C48 C49 C50 -2.3(5) . .
P3 C48 C49 C50 -179.7(2) . .
C48 C49 C50 C51 1.5(5) . .
C49 C50 C51 C52 0.2(5) . .
C50 C51 C52 C53 -1.0(5) . .
C49 C48 C53 C52 1.5(5) . .
P3 C48 C53 C52 178.6(3) . .
C51 C52 C53 C48 0.1(5) . .
C59 C54 C55 C56 -0.9(5) . .
P4 C54 C55 C56 174.8(3) . .
C54 C55 C56 C57 0.7(5) . .
C55 C56 C57 C58 0.3(6) . .
C56 C57 C58 C59 -1.1(7) . .
C57 C58 C59 C54 0.9(6) . .
C55 C54 C59 C58 0.1(6) . .
P4 C54 C59 C58 -175.1(3) . .
C65 C60 C61 C62 -0.6(6) . .
P4 C60 C61 C62 -172.1(3) . .
C60 C61 C62 C63 1.4(6) . .
C61 C62 C63 C64 -0.6(7) . .
C62 C63 C64 C65 -0.9(7) . .
C61 C60 C65 C64 -0.9(6) . .
P4 C60 C65 C64 171.3(3) . .
C63 C64 C65 C60 1.7(6) . .
C23 C18 P1 C12 -34.4(3) . .
C19 C18 P1 C12 145.8(3) . .
C23 C18 P1 C24 72.3(3) . .
C19 C18 P1 C24 -107.6(3) . .
C23 C18 P1 Cu1 -161.5(2) . .
C19 C18 P1 Cu1 18.6(3) . .
C17 C12 P1 C18 107.0(3) . .
C13 C12 P1 C18 -75.6(3) . .
C17 C12 P1 C24 -2.1(3) . .
C13 C12 P1 C24 175.4(2) . .
C17 C12 P1 Cu1 -114.5(3) . .
C13 C12 P1 Cu1 62.9(3) . .
C25 C24 P1 C18 -21.9(3) . .
C29 C24 P1 C18 159.4(2) . .
C25 C24 P1 C12 85.1(3) . .
C29 C24 P1 C12 -93.6(3) . .
C25 C24 P1 Cu1 -160.5(2) . .
C29 C24 P1 Cu1 20.7(3) . .
C31 C30 P2 C36 -128.3(3) . .
C35 C30 P2 C36 59.9(3) . .
C31 C30 P2 C29 -22.7(3) . .
C35 C30 P2 C29 165.5(2) . .
C31 C30 P2 Cu1 104.6(2) . .
C35 C30 P2 Cu1 -67.2(3) . .
C37 C36 P2 C30 34.9(3) . .
C41 C36 P2 C30 -145.7(2) . .
C37 C36 P2 C29 -74.8(3) . .
C41 C36 P2 C29 104.5(2) . .
C37 C36 P2 Cu1 173.7(2) . .
C41 C36 P2 Cu1 -7.0(2) . .
C28 C29 P2 C30 -54.2(3) . .
C24 C29 P2 C30 132.1(2) . .
C28 C29 P2 C36 54.1(3) . .
C24 C29 P2 C36 -119.5(2) . .
C28 C29 P2 Cu1 166.6(2) . .
C24 C29 P2 Cu1 -7.0(3) . .
C43 C42 P3 C48 99.4(3) . .
C47 C42 P3 C48 -84.4(3) . .
C43 C42 P3 C35 -7.0(3) . .
C47 C42 P3 C35 169.2(2) . .
C53 C48 P3 C42 -22.9(3) . .
C49 C48 P3 C42 154.3(2) . .
C53 C48 P3 C35 85.0(3) . .
C49 C48 P3 C35 -97.8(3) . .
C34 C35 P3 C42 76.8(3) . .
C30 C35 P3 C42 -110.7(2) . .
C34 C35 P3 C48 -28.5(3) . .
C30 C35 P3 C48 144.0(2) . .
C61 C60 P4 C54 -23.4(4) . .
C65 C60 P4 C54 164.8(3) . .
C61 C60 P4 C41 -129.5(3) . .
C65 C60 P4 C41 58.7(3) . .
C61 C60 P4 Cu1 112.8(3) . .
C65 C60 P4 Cu1 -59.0(3) . .
C55 C54 P4 C60 148.3(3) . .
C59 C54 P4 C60 -36.3(4) . .
C55 C54 P4 C41 -105.6(3) . .
C59 C54 P4 C41 69.7(3) . .
C55 C54 P4 Cu1 10.3(3) . .
C59 C54 P4 Cu1 -174.4(3) . .
C40 C41 P4 C60 54.4(3) . .
C36 C41 P4 C60 -128.9(2) . .
C40 C41 P4 C54 -57.2(3) . .
C36 C41 P4 C54 119.6(2) . .
C40 C41 P4 Cu1 -179.3(2) . .
C36 C41 P4 Cu1 -2.6(3) . .
